data_4342598
loop_
_publ_author_name
'Liu, Chengyin'
'Xia, Zhiguo'
'Chen, Mingyue'
'Molokeev, Maxim S.'
'Liu, Quanlin'

_publ_section_title
;
 Near-Infrared Luminescence and Color Tunable Chromophores Based on
 Cr(3+)-Doped Mullite-Type Bi2(Ga,Al)4O9 Solid Solutions.
;
_journal_issue 4
_journal_name_full 'Inorganic chemistry'
_journal_page_first 1876
_journal_page_last 1882
_journal_paper_doi 10.1021/ic502779d
_journal_volume 54
_journal_year 2015
_chemical_formula_moiety 'Al4 Bi2 O9'
_chemical_formula_sum 'Al4 Bi2 O9'
_chemical_formula_weight 669.88
_space_group_IT_number 55
_symmetry_cell_setting orthorhombic
_symmetry_space_group_name_Hall '-P 2 2ab'
_symmetry_space_group_name_H-M 'P b a m'
_cell_angle_alpha 90
_cell_angle_beta 90
_cell_angle_gamma 90
_cell_formula_units_Z 2
_cell_length_a 7.724904(70)
_cell_length_b 8.115684(68)
_cell_length_c 5.698222(56)
_cell_measurement_temperature 300
_cell_volume 357.238(6)
_diffrn_ambient_temperature 300
_diffrn_measurement_device_type
;
D8 ADVANCE Bruker
;
_diffrn_radiation_monochromator none
_diffrn_radiation_probe x-ray
_diffrn_radiation_type
;
 Cu K\a~1~~2~
;
_exptl_absorpt_coefficient_mu 100.894
_exptl_crystal_density_diffrn 6.228
_pd_char_colour
;
colourless
;
_pd_meas_2theta_range_inc 0.01
_pd_meas_2theta_range_max 120
_pd_meas_2theta_range_min 5
_pd_meas_scan_method step
_pd_proc_ls_pref_orient_corr
;
Anisotropic model of PO. Spherical harmonics 4 ordrer.
 Jarvinen (1993). Application of symmetrized harmonics expansion to correction
of the preferred orientation effect. - J. Appl. Cryst. 26 p525-531.
;
_pd_proc_ls_profile_function PearsonVII
_pd_proc_ls_prof_R_factor 6.187
_pd_proc_ls_prof_wR_expected 3.075
_pd_proc_ls_prof_wR_factor 8.322
_pd_proc_number_of_points 11500
_pd_spec_mount_mode reflection
_refine_ls_goodness_of_fit_all 2.706
_refine_ls_R_I_factor 4.81
_refine_ls_shift/su_max 0.01000
_cod_data_source_file ic502779d_si_004.cif
_cod_data_source_block a
_cod_original_cell_volume 357.2379(57)
_cod_original_sg_symbol_Hall
;
-P 2 2ab
;
_cod_original_sg_symbol_H-M Pbam
_cod_original_formula_sum
;
Al4 Bi2 O9
;
_cod_database_code 4342598

loop_
_symmetry_equiv_pos_as_xyz
'x, y, z'
'-x, -y, -z'
'-x, -y, z'
'-x+1/2, y+1/2, -z'
'-x+1/2, y+1/2, z'
'x, y, -z'
'x+1/2, -y+1/2, -z'
'x+1/2, -y+1/2, z'

loop_
_atom_site_label
_atom_site_type_symbol
_atom_site_fract_x
_atom_site_fract_y
_atom_site_fract_z
_atom_site_occupancy
_atom_site_B_iso_or_equiv
Bi Bi 0.17088(11) 0.16750(11) 0 1 0.741(78)
Al1 Al 0.5 0 0.2645(12) 1 0.27(15)
Al2 Al 0.35141(72) 0.33207(82) 0.5 1 0.54(13)
O1 O 0 0 0.5 1 0.89(18)
O2 O 0.36852(99) 0.20599(98) 0.2502(16) 1 0.89(18)
O3 O 0.1338(16) 0.4159(13) 0.5 1 0.89(18)
O4 O 0.1301(16) 0.4340(14) 0 1 0.89(18)

loop_
_diffrn_radiation_wavelength
_diffrn_radiation_wavelength_wt
1.5406 1.0000
1.5443 0.5000

loop_
_geom_angle_atom_site_label_1
_geom_angle_atom_site_label_2
_geom_angle_atom_site_label_3
_geom_angle
_geom_angle_site_symmetry_1
_geom_angle_site_symmetry_3
O2 Bi O2 84.91(33) 1_555 6_555
O2 Bi O2 148.8(12) 1_555 7_455
O2 Bi O2 101.33(31) 1_555 8_455
O2 Bi O4 87.58(32) 1_555 1_555
O2 Bi O4 70.09(44) 1_555 4_545
O2 Bi O2 58.39(48) 7_455 8_455
O2 Bi O4 62.43(55) 7_455 1_555
O2 Bi O4 140.9(11) 7_455 4_545
O4 Bi O4 149.2(18) 1_555 4_545
O2 Al1 O3 93.22(45) 1_555 4_546
O2 Al1 O3 90.29(45) 1_555 7_556
O2 Al1 O4 86.15(47) 1_555 4_545
O2 Al1 O4 90.04(47) 1_555 7_555
O3 Al1 O3 85.41(48) 4_546 7_556
O3 Al1 O4 100.32(37) 4_546 4_545
O4 Al1 O4 74.15(52) 4_545 7_555
O1 Al2 O2 113.38(42) 4_556 1_555
O1 Al2 O3 108.07(53) 4_556 1_555
O1 Al2 O3 92.59(30) 4_556 7_556
O2 Al2 O2 108.13(56) 1_555 6_556
O2 Al2 O3 106.74(47) 1_555 1_555
O2 Al2 O3 63.26(64) 1_555 7_556

loop_
_geom_bond_atom_site_label_1
_geom_bond_atom_site_label_2
_geom_bond_distance
_geom_bond_site_symmetry_2
Bi O2 2.1121(84) .
Bi O2 2.9227(81) 7_455
Bi O4 2.186(11) .
Bi O4 2.440(12) 4_545
Al1 O2 1.9578(79) .
Al1 O3 1.8262(95) 4_546
Al1 O4 1.8891(91) 4_545
Al2 O1 1.7818(62) 4_556
Al2 O2 1.7580(96) .
Al2 O3 1.813(13) .
Al2 O3 2.968(13) 7_556
